data_2201513
loop_
_publ_author_name
'Bremner, Colin A.'
'Harrison, William T. A.'

_publ_section_title
;
 Bis(dabconium) vanadium arsenate octahydrate,
 (N~2~C~6~H~14~)~2~[V~4~As~6~O~30~H~6~]&#x00B7;8H~2~O
;
_journal_issue 7
_journal_name_full 'Acta Crystallographica Section E'
_journal_page_first m319
_journal_page_last m321
_journal_paper_doi 10.1107/S1600536802009546
_journal_volume 58
_journal_year 2002
_chemical_formula_iupac '(C6 H14 N2)2 [V4 As6 O30 H6], 8H2 O'
_chemical_formula_moiety '(C6 H14 N2)2, V4 As6 O30 H6, 8H2 O'
_chemical_formula_sum 'C12 H50 As6 N4 O38 V4'
_chemical_formula_weight 1511.82
_chemical_melting_point 'decomposes before melting'
_chemical_name_systematic ?
_space_group_IT_number 2
_symmetry_cell_setting triclinic
_symmetry_space_group_name_Hall '-P 1'
_symmetry_space_group_name_H-M 'P -1'
_atom_sites_solution_hydrogens mixed
_atom_sites_solution_primary direct
_atom_sites_solution_secondary difmap
_audit_creation_method SHELXL-97
_cell_angle_alpha 94.546(2)
_cell_angle_beta 101.557(2)
_cell_angle_gamma 114.193(2)
_cell_formula_units_Z 1
_cell_length_a 9.6824(5)
_cell_length_b 11.0733(7)
_cell_length_c 11.8967(7)
_cell_measurement_reflns_used 3766
_cell_measurement_temperature 293(2)
_cell_measurement_theta_max 30.06
_cell_measurement_theta_min 2.05
_cell_volume 1121.17(12)
_computing_cell_refinement SMART
_computing_data_collection 'SMART (Bruker, 1999)'
_computing_data_reduction SMART
_computing_molecular_graphics 'ORTEP-3 (Farrugia, 1997)'
_computing_publication_material SHELXL97
_computing_structure_refinement 'SHELXL97 (Sheldrick, 1997)'
_computing_structure_solution 'SHELXS97 (Sheldrick, 1997)'
_diffrn_ambient_temperature 293(2)
_diffrn_measured_fraction_theta_full 0.903
_diffrn_measured_fraction_theta_max 0.903
_diffrn_measurement_device_type 'Bruker SMART1000 CCD'
_diffrn_measurement_method \w
_diffrn_radiation_monochromator graphite
_diffrn_radiation_source 'fine-focus sealed tube'
_diffrn_radiation_type MoK\a
_diffrn_radiation_wavelength 0.71073
_diffrn_reflns_av_R_equivalents 0.0150
_diffrn_reflns_av_sigmaI/netI 0.0330
_diffrn_reflns_limit_h_max 13
_diffrn_reflns_limit_h_min -13
_diffrn_reflns_limit_k_max 15
_diffrn_reflns_limit_k_min -10
_diffrn_reflns_limit_l_max 8
_diffrn_reflns_limit_l_min -16
_diffrn_reflns_number 7764
_diffrn_reflns_theta_full 30.21
_diffrn_reflns_theta_max 30.21
_diffrn_reflns_theta_min 2.05
_diffrn_standards_decay_% 0
_exptl_absorpt_coefficient_mu 5.316
_exptl_absorpt_correction_T_max 0.225
_exptl_absorpt_correction_T_min 0.176
_exptl_absorpt_correction_type multi-scan
_exptl_absorpt_process_details '(SADABS; Bruker, 1999)'
_exptl_crystal_colour orange
_exptl_crystal_density_diffrn 2.239
_exptl_crystal_density_method 'not measured'
_exptl_crystal_description chunk
_exptl_crystal_F_000 744
_exptl_crystal_size_max 0.50
_exptl_crystal_size_mid 0.40
_exptl_crystal_size_min 0.40
_refine_diff_density_max 0.601
_refine_diff_density_min -0.818
_refine_ls_extinction_coef 0.0025(4)
_refine_ls_extinction_expression Fc^*^=kFc[1+0.001xFc^2^\l^3^/sin(2\q)]^-1/4^
_refine_ls_extinction_method SHELXL97
_refine_ls_goodness_of_fit_ref 0.967
_refine_ls_hydrogen_treatment constr
_refine_ls_matrix_type full
_refine_ls_number_parameters 292
_refine_ls_number_reflns 6021
_refine_ls_number_restraints 0
_refine_ls_restrained_S_all 0.967
_refine_ls_R_factor_all 0.0362
_refine_ls_R_factor_gt 0.0277
_refine_ls_shift/su_max 0.001
_refine_ls_shift/su_mean 0.000
_refine_ls_structure_factor_coef Fsqd
_refine_ls_weighting_details 'calc w = 1/[\s^2^(Fo^2^)+(0.0410P)^2^] where P = (Fo^2^+2Fc^2^)/3'
_refine_ls_weighting_scheme calc
_refine_ls_wR_factor_gt 0.0684
_refine_ls_wR_factor_ref 0.0706
_reflns_number_gt 4987
_reflns_number_total 6021
_reflns_threshold_expression I>2\s()'
_cod_data_source_file mg6010.cif
_cod_data_source_block I
_cod_depositor_comments
;
The following automatic conversions were performed:

'_atom_sites_solution_hydrogens' value 'difmap and geom' was changed
to 'mixed'.

Automatic conversion script
Id: cif_fix_values 6452 2018-10-05 10:23:21Z andrius 

2019-10-11
Z value and formula fixed to values more according to usual
chemical conventions.                 miguel
;
_cod_original_formula_sum 'C6 H25 As3 N2 O19 V2'
_cod_original_formula_weight 755.91
_cod_original_formula_units_Z 2
_cod_original_cell_volume 1121.16(11)
_cod_database_code 2201513
_cod_database_fobs_code 2201513

loop_
_symmetry_equiv_pos_as_xyz
'x, y, z'
'-x, -y, -z'

loop_
_atom_site_label
_atom_site_fract_x
_atom_site_fract_y
_atom_site_fract_z
_atom_site_U_iso_or_equiv
_atom_site_adp_type
_atom_site_calc_flag
_atom_site_refinement_flags
_atom_site_occupancy
_atom_site_disorder_assembly
_atom_site_disorder_group
_atom_site_type_symbol
V1 0.65452(5) 0.77980(4) 0.61404(4) 0.02073(10) Uani d . 1 . . V
V2 0.58641(5) 0.54350(4) 0.76000(4) 0.02084(10) Uani d . 1 . . V
As1 0.58581(3) 0.78147(2) 0.33273(2) 0.01968(7) Uani d . 1 . . As
As2 0.66837(3) 0.48861(2) 0.47031(2) 0.01778(7) Uani d . 1 . . As
As3 0.94147(3) 0.73424(3) 0.76272(2) 0.02442(8) Uani d . 1 . . As
O1 0.6256(2) 0.53455(17) 0.34055(15) 0.0209(4) Uani d . 1 . . O
O2 0.5701(2) 0.31980(17) 0.45954(16) 0.0211(4) Uani d . 1 . . O
O3 0.4199(2) 0.63745(17) 0.28393(17) 0.0235(4) Uani d . 1 . . O
O4 0.6037(2) 0.70664(17) 0.74747(16) 0.0230(4) Uani d . 1 . . O
O5 0.6480(2) 0.57482(17) 0.58194(15) 0.0196(3) Uani d . 1 . . O
O6 0.8654(2) 0.83099(18) 0.69252(17) 0.0263(4) Uani d . 1 . . O
O7 0.6980(2) 0.8180(2) 0.24049(18) 0.0290(4) Uani d . 1 . . O
O8 0.6959(2) 0.78996(18) 0.46561(16) 0.0244(4) Uani d . 1 . . O
O9 0.8594(2) 0.5176(2) 0.49243(18) 0.0294(4) Uani d . 1 . . O
H9 0.9168 0.5761 0.5676 0.035 Uiso d R 1 . . H
O10 1.0341(2) 0.6813(2) 0.68360(19) 0.0335(5) Uani d . 1 . . O
O11 0.5100(2) 0.89555(19) 0.34370(19) 0.0310(5) Uani d . 1 . . O
H11 0.5748 0.9812 0.3498 0.037 Uiso d R 1 . . H
O12 0.5439(2) 0.5250(2) 0.88139(17) 0.0332(5) Uani d . 1 . . O
O13 0.8100(2) 0.60699(19) 0.81023(17) 0.0279(4) Uani d . 1 . . O
O14 0.6484(2) 0.91935(18) 0.64181(19) 0.0314(4) Uani d . 1 . . O
O15 1.0627(3) 0.8341(2) 0.89093(18) 0.0403(5) Uani d . 1 . . O
H15 1.1588 0.8800 0.8801 0.048 Uiso d R 1 . . H
O20 0.3350(3) 0.0102(2) 0.8958(2) 0.0419(6) Uani d . 1 . . O
H20 0.3254 0.0615 0.8419 0.050 Uiso d R 1 . . H
H21 0.3912 0.0609 0.9697 0.050 Uiso d R 1 . . H
O21 0.7046(3) 1.1523(2) 0.3799(3) 0.0637(9) Uani d . 1 . . O
H22 0.7948 1.1896 0.3628 0.063(13) Uiso d R 1 . . H
H23 0.6614 1.1983 0.4117 0.24(4) Uiso d R 1 . . H
O22 0.6954(3) 0.3441(3) 0.9789(2) 0.0537(7) Uani d . 1 . . O
H24 0.6056 0.3634 0.9487 0.064 Uiso d R 1 . . H
H25 0.6410 0.2866 1.0320 0.064 Uiso d R 1 . . H
O23 0.5113(3) 0.1620(3) 0.1110(2) 0.0545(7) Uani d . 1 . . O
H26 0.4721 0.2064 0.1586 0.065 Uiso d R 1 . . H
H27 0.5648 0.1337 0.1512 0.065 Uiso d R 1 . . H
N1 1.0736(3) 0.2422(2) 0.7741(2) 0.0288(5) Uani d . 1 . . N
H1 1.1529 0.2198 0.7688 0.035 Uiso calc R 1 . . H
N2 0.8561(3) 0.3017(3) 0.7871(3) 0.0387(6) Uani d . 1 . . N
H2 0.7766 0.3240 0.7923 0.046 Uiso calc R 1 . . H
C1 0.9750(4) 0.2232(4) 0.6545(3) 0.0415(8) Uani d . 1 . . C
H1A 0.9229 0.1285 0.6194 0.050 Uiso calc R 1 . . H
H1B 1.0401 0.2720 0.6059 0.050 Uiso calc R 1 . . H
C2 1.1409(4) 0.3838(3) 0.8336(3) 0.0425(8) Uani d . 1 . . C
H2A 1.1953 0.4434 0.7852 0.051 Uiso calc R 1 . . H
H2B 1.2153 0.3976 0.9069 0.051 Uiso calc R 1 . . H
C3 0.9752(4) 0.1522(3) 0.8428(3) 0.0386(7) Uani d . 1 . . C
H3A 1.0355 0.1692 0.9228 0.046 Uiso calc R 1 . . H
H3B 0.9418 0.0587 0.8096 0.046 Uiso calc R 1 . . H
C4 0.8543(4) 0.2755(5) 0.6636(3) 0.0559(11) Uani d . 1 . . C
H4A 0.8790 0.3578 0.6319 0.067 Uiso calc R 1 . . H
H4B 0.7511 0.2094 0.6193 0.067 Uiso calc R 1 . . H
C5 1.0080(4) 0.4143(4) 0.8557(5) 0.0620(13) Uani d . 1 . . C
H5A 1.0118 0.4225 0.9382 0.074 Uiso calc R 1 . . H
H5B 1.0179 0.4986 0.8317 0.074 Uiso calc R 1 . . H
C6 0.8341(4) 0.1795(3) 0.8397(3) 0.0342(7) Uani d . 1 . . C
H6A 0.7401 0.1030 0.7936 0.041 Uiso calc R 1 . . H
H6B 0.8225 0.1937 0.9181 0.041 Uiso calc R 1 . . H

loop_
_atom_site_aniso_label
_atom_site_aniso_U_11
_atom_site_aniso_U_22
_atom_site_aniso_U_33
_atom_site_aniso_U_12
_atom_site_aniso_U_13
_atom_site_aniso_U_23
V1 0.0214(2) 0.01598(19) 0.0233(2) 0.00764(16) 0.00426(16) 0.00247(16)
V2 0.0211(2) 0.0216(2) 0.0205(2) 0.00935(16) 0.00606(16) 0.00478(16)
As1 0.01754(12) 0.01954(13) 0.02521(14) 0.00981(9) 0.00721(10) 0.00748(10)
As2 0.01647(12) 0.01708(12) 0.02121(13) 0.00850(9) 0.00561(9) 0.00252(9)
As3 0.01895(13) 0.02699(14) 0.02298(14) 0.00748(10) 0.00215(10) 0.00352(10)
O1 0.0204(8) 0.0223(9) 0.0212(9) 0.0095(7) 0.0068(7) 0.0057(7)
O2 0.0203(8) 0.0171(8) 0.0267(9) 0.0091(7) 0.0058(7) 0.0032(7)
O3 0.0195(8) 0.0195(8) 0.0296(10) 0.0075(7) 0.0047(7) 0.0046(7)
O4 0.0256(9) 0.0217(9) 0.0219(9) 0.0111(7) 0.0063(7) 0.0006(7)
O5 0.0213(8) 0.0183(8) 0.0202(9) 0.0096(7) 0.0062(7) 0.0015(7)
O6 0.0224(9) 0.0206(9) 0.0307(10) 0.0059(7) 0.0025(8) 0.0068(8)
O7 0.0271(10) 0.0367(11) 0.0347(11) 0.0192(8) 0.0168(8) 0.0168(9)
O8 0.0212(9) 0.0247(9) 0.0255(10) 0.0085(7) 0.0044(7) 0.0065(7)
O9 0.0175(9) 0.0360(11) 0.0344(11) 0.0132(8) 0.0049(8) -0.0005(9)
O10 0.0233(10) 0.0400(12) 0.0349(12) 0.0131(9) 0.0059(8) 0.0020(9)
O11 0.0246(10) 0.0217(9) 0.0509(13) 0.0136(8) 0.0099(9) 0.0082(9)
O12 0.0373(12) 0.0386(11) 0.0249(10) 0.0151(9) 0.0120(9) 0.0093(9)
O13 0.0204(9) 0.0294(10) 0.0315(11) 0.0093(8) 0.0027(8) 0.0109(8)
O14 0.0346(11) 0.0191(9) 0.0396(12) 0.0130(8) 0.0066(9) 0.0015(8)
O15 0.0286(11) 0.0472(13) 0.0253(11) 0.0015(9) -0.0002(9) 0.0005(9)
O20 0.0432(13) 0.0325(11) 0.0351(12) 0.0064(10) -0.0005(10) 0.0095(9)
O21 0.0466(15) 0.0256(12) 0.124(3) 0.0102(11) 0.0504(17) -0.0001(14)
O22 0.0526(16) 0.0596(16) 0.0576(17) 0.0308(13) 0.0163(13) 0.0165(13)
O23 0.0704(19) 0.0738(18) 0.0350(13) 0.0497(16) 0.0093(13) 0.0025(12)
N1 0.0239(11) 0.0364(13) 0.0321(13) 0.0191(10) 0.0081(10) 0.0039(10)
N2 0.0261(12) 0.0374(14) 0.0624(19) 0.0208(11) 0.0165(12) 0.0108(13)
C1 0.0371(17) 0.059(2) 0.0278(16) 0.0199(15) 0.0092(13) 0.0106(14)
C2 0.0257(15) 0.0376(17) 0.057(2) 0.0096(13) 0.0097(15) -0.0050(15)
C3 0.052(2) 0.0402(17) 0.0368(17) 0.0277(15) 0.0183(15) 0.0158(14)
C4 0.0364(18) 0.095(3) 0.053(2) 0.038(2) 0.0169(17) 0.042(2)
C5 0.0364(19) 0.0291(17) 0.114(4) 0.0116(14) 0.021(2) -0.010(2)
C6 0.0361(16) 0.0364(16) 0.0297(15) 0.0128(13) 0.0138(13) 0.0064(12)

loop_
_atom_type_symbol
_atom_type_description
_atom_type_scat_dispersion_real
_atom_type_scat_dispersion_imag
_atom_type_scat_source
V V 0.3005 0.5294 'International Tables Vol C Tables 4.2.6.8 and 6.1.1.4'
As As 0.0499 2.0058 'International Tables Vol C Tables 4.2.6.8 and 6.1.1.4'
O O 0.0106 0.0060 'International Tables Vol C Tables 4.2.6.8 and 6.1.1.4'
C C 0.0033 0.0016 'International Tables Vol C Tables 4.2.6.8 and 6.1.1.4'
N N 0.0061 0.0033 'International Tables Vol C Tables 4.2.6.8 and 6.1.1.4'
H H 0.0000 0.0000 'International Tables Vol C Tables 4.2.6.8 and 6.1.1.4'

loop_
_geom_angle_atom_site_label_1
_geom_angle_atom_site_label_2
_geom_angle_atom_site_label_3
_geom_angle_site_symmetry_1
_geom_angle_site_symmetry_3
_geom_angle
_geom_angle_publ_flag
O14 V1 O6 . . 99.03(10) ?
O14 V1 O8 . . 99.98(10) ?
O6 V1 O8 . . 93.80(8) ?
O14 V1 O4 . . 100.12(10) ?
O6 V1 O4 . . 86.14(8) ?
O8 V1 O4 . . 159.65(8) ?
O14 V1 O2 . 2_666 94.53(9) ?
O6 V1 O2 . 2_666 164.97(8) ?
O8 V1 O2 . 2_666 90.22(8) ?
O4 V1 O2 . 2_666 85.09(8) ?
O14 V1 O5 . . 175.43(9) ?
O6 V1 O5 . . 83.30(7) ?
O8 V1 O5 . . 83.73(7) ?
O4 V1 O5 . . 76.04(7) ?
O2 V1 O5 2_666 . 82.74(7) ?
O12 V2 O4 . . 102.49(10) ?
O12 V2 O13 . . 99.81(10) ?
O4 V2 O13 . . 92.37(8) ?
O12 V2 O1 . 2_666 98.36(10) ?
O4 V2 O1 . 2_666 90.12(8) ?
O13 V2 O1 . 2_666 160.67(8) ?
O12 V2 O3 . 2_666 98.45(10) ?
O4 V2 O3 . 2_666 159.01(8) ?
O13 V2 O3 . 2_666 85.55(8) ?
O1 V2 O3 2_666 2_666 85.29(7) ?
O12 V2 O5 . . 178.77(9) ?
O4 V2 O5 . . 76.31(7) ?
O13 V2 O5 . . 80.52(7) ?
O1 V2 O5 2_666 . 81.46(7) ?
O3 V2 O5 2_666 . 82.75(7) ?
O7 As1 O3 . . 113.76(10) ?
O7 As1 O8 . . 108.98(10) ?
O3 As1 O8 . . 114.53(9) ?
O7 As1 O11 . . 109.71(10) ?
O3 As1 O11 . . 100.58(9) ?
O8 As1 O11 . . 108.86(10) ?
O5 As2 O1 . . 114.52(8) ?
O5 As2 O2 . . 112.76(8) ?
O1 As2 O2 . . 110.59(9) ?
O5 As2 O9 . . 109.41(9) ?
O1 As2 O9 . . 104.43(9) ?
O2 As2 O9 . . 104.27(9) ?
O10 As3 O13 . . 112.23(10) ?
O10 As3 O15 . . 112.17(11) ?
O13 As3 O15 . . 101.20(10) ?
O10 As3 O6 . . 111.22(10) ?
O13 As3 O6 . . 114.03(9) ?
O15 As3 O6 . . 105.38(11) ?
As2 O1 V2 . 2_666 122.07(9) yes
As2 O2 V1 . 2_666 122.51(10) yes
As1 O3 V2 . 2_666 124.36(10) yes
V2 O4 V1 . . 119.80(10) yes
As2 O5 V1 . . 133.04(9) yes
As2 O5 V2 . . 138.98(9) yes
V1 O5 V2 . . 87.86(6) yes
As3 O6 V1 . . 127.43(10) yes
As1 O8 V1 . . 132.74(11) yes
As2 O9 H9 . . 108.0 ?
As1 O11 H11 . . 117.0 ?
As3 O13 V2 . . 124.54(10) yes
As3 O15 H15 . . 108.6 ?
H20 O20 H21 . . 112.7 ?
H22 O21 H23 . . 123.9 ?
H24 O22 H25 . . 92.5 ?
H26 O23 H27 . . 109.8 ?
C2 N1 C1 . . 110.7(3) ?
C2 N1 C3 . . 109.7(2) ?
C1 N1 C3 . . 109.1(2) ?
C2 N1 H1 . . 109.1 ?
C1 N1 H1 . . 109.1 ?
C3 N1 H1 . . 109.1 ?
C4 N2 C6 . . 110.3(3) ?
C4 N2 C5 . . 111.4(3) ?
C6 N2 C5 . . 108.0(3) ?
C4 N2 H2 . . 109.0 ?
C6 N2 H2 . . 109.0 ?
C5 N2 H2 . . 109.0 ?
N1 C1 C4 . . 108.6(3) ?
N1 C1 H1A . . 110.0 ?
C4 C1 H1A . . 110.0 ?
N1 C1 H1B . . 110.0 ?
C4 C1 H1B . . 110.0 ?
H1A C1 H1B . . 108.4 ?
N1 C2 C5 . . 108.4(3) ?
N1 C2 H2A . . 110.0 ?
C5 C2 H2A . . 110.0 ?
N1 C2 H2B . . 110.0 ?
C5 C2 H2B . . 110.0 ?
H2A C2 H2B . . 108.4 ?
N1 C3 C6 . . 108.7(2) ?
N1 C3 H3A . . 110.0 ?
C6 C3 H3A . . 110.0 ?
N1 C3 H3B . . 110.0 ?
C6 C3 H3B . . 110.0 ?
H3A C3 H3B . . 108.3 ?
N2 C4 C1 . . 108.7(3) ?
N2 C4 H4A . . 110.0 ?
C1 C4 H4A . . 110.0 ?
N2 C4 H4B . . 110.0 ?
C1 C4 H4B . . 110.0 ?
H4A C4 H4B . . 108.3 ?
N2 C5 C2 . . 108.3(3) ?
N2 C5 H5A . . 110.0 ?
C2 C5 H5A . . 110.0 ?
N2 C5 H5B . . 110.0 ?
C2 C5 H5B . . 110.0 ?
H5A C5 H5B . . 108.4 ?
N2 C6 C3 . . 108.7(2) ?
N2 C6 H6A . . 109.9 ?
C3 C6 H6A . . 109.9 ?
N2 C6 H6B . . 109.9 ?
C3 C6 H6B . . 109.9 ?
H6A C6 H6B . . 108.3 ?

loop_
_geom_bond_atom_site_label_1
_geom_bond_atom_site_label_2
_geom_bond_site_symmetry_2
_geom_bond_distance
_geom_bond_publ_flag
V1 O14 . 1.5819(19) yes
V1 O6 . 1.8879(19) yes
V1 O8 . 1.8892(19) yes
V1 O4 . 1.8996(18) yes
V1 O2 2_666 1.9576(18) yes
V1 O5 . 2.2443(17) yes
V2 O12 . 1.585(2) yes
V2 O4 . 1.7661(18) yes
V2 O13 . 1.9252(19) yes
V2 O1 2_666 1.9469(18) yes
V2 O3 2_666 2.0029(19) yes
V2 O5 . 2.3272(18) yes
As1 O7 . 1.6539(18) yes
As1 O3 . 1.6852(18) yes
As1 O8 . 1.6920(18) yes
As1 O11 . 1.7098(19) yes
As2 O5 . 1.6651(17) yes
As2 O1 . 1.6894(17) yes
As2 O2 . 1.6945(17) yes
As2 O9 . 1.7027(18) yes
As3 O10 . 1.648(2) yes
As3 O13 . 1.6939(18) yes
As3 O15 . 1.696(2) yes
As3 O6 . 1.7120(19) yes
O9 H9 . 0.9702 ?
O11 H11 . 0.8835 ?
O15 H15 . 0.9009 ?
O20 H20 . 0.9059 ?
O20 H21 . 0.9298 ?
O21 H22 . 0.8739 ?
O21 H23 . 0.8855 ?
O22 H24 . 0.9850 ?
O22 H25 . 1.0018 ?
O23 H26 . 0.9503 ?
O23 H27 . 0.8070 ?
N1 C2 . 1.478(4) yes
N1 C1 . 1.491(4) yes
N1 C3 . 1.495(4) yes
N1 H1 . 0.9100 ?
N2 C4 . 1.470(5) yes
N2 C6 . 1.490(4) yes
N2 C5 . 1.496(5) yes
N2 H2 . 0.9100 ?
C1 C4 . 1.519(5) yes
C1 H1A . 0.9700 ?
C1 H1B . 0.9700 ?
C2 C5 . 1.522(5) yes
C2 H2A . 0.9700 ?
C2 H2B . 0.9700 ?
C3 C6 . 1.510(5) yes
C3 H3A . 0.9700 ?
C3 H3B . 0.9700 ?
C4 H4A . 0.9700 ?
C4 H4B . 0.9700 ?
C5 H5A . 0.9700 ?
C5 H5B . 0.9700 ?
C6 H6A . 0.9700 ?
C6 H6B . 0.9700 ?

loop_
_geom_hbond_atom_site_label_D
_geom_hbond_atom_site_label_H
_geom_hbond_atom_site_label_A
_geom_hbond_site_symmetry_A
_geom_hbond_distance_DH
_geom_hbond_distance_HA
_geom_hbond_distance_DA
_geom_hbond_angle_DHA
_geom_hbond_publ_flag
O9 H9 O10 . 0.97 1.61 2.571(3) 171.4 yes
O11 H11 O21 . 0.88 1.75 2.629(3) 173.1 yes
O15 H15 O20 1_665 0.90 1.68 2.542(3) 158.1 yes
O20 H20 O7 2_666 0.91 1.78 2.670(3) 168.4 yes
O20 H21 O23 1_556 0.93 1.81 2.740(4) 176.6 yes
O21 H22 O10 2_776 0.87 1.91 2.745(3) 159.5 yes
O21 H23 O2 1_565 0.89 1.99 2.868(3) 169.7 yes
O21 H23 O14 2_676 0.89 2.65 3.125(3) 115.1 yes
O22 H24 O12 . 0.99 2.26 3.100(3) 142.3 yes
O22 H25 O23 1_556 1.00 1.90 2.897(4) 170.8 yes
O23 H26 O4 2_666 0.95 1.86 2.808(3) 179.6 yes
O23 H27 O20 2_656 0.81 2.27 2.864(3) 131.3 yes
N1 H1 O7 2_766 0.91 1.68 2.591(3) 178.7 yes
N2 H2 O3 2_666 0.91 2.16 2.995(3) 152.2 yes
N2 H2 O22 . 0.91 2.52 3.114(4) 123.1 yes
